data_1563798
loop_
_publ_author_name
'Chowdhury, B.'
'Naskar, K.'
'Mallick, D.'
'Sarkar, K.K.'
'Sen, C.'
'Sinha, C.'

_publ_section_title
;
 Photochromism of
 {bis(diphenylphosphino)methane}(1-alkyl-2-(arylazo)imidazole)silver(I)
 hexaflurophosphate complexes
;
_journal_name_full 'Inorganica Chimica Acta'
_journal_page_first 87
_journal_page_last 92
_journal_paper_doi 10.1016/j.ica.2018.07.053
_journal_volume 483
_journal_year 2018
_chemical_formula_sum 'C72 H68 Ag2 F12 N8 P6'
_chemical_formula_weight 1674.90
_space_group_IT_number 14
_space_group_name_Hall '-P 2ybc'
_space_group_name_H-M_alt 'P 1 21/c 1'
_symmetry_cell_setting monoclinic
_symmetry_space_group_name_H-M 'P 1 21/c 1'
_atom_sites_solution_hydrogens geom
_atom_sites_solution_primary direct
_atom_sites_solution_secondary difmap
_audit_creation_method SHELXL-97
_cell_angle_alpha 90.00
_cell_angle_beta 91.4010(10)
_cell_angle_gamma 90.00
_cell_formula_units_Z 2
_cell_length_a 10.8952(4)
_cell_length_b 20.7382(7)
_cell_length_c 15.9265(5)
_cell_measurement_reflns_used 9732
_cell_measurement_temperature 223(2)
_cell_measurement_theta_max 27.49
_cell_measurement_theta_min 2.34
_cell_volume 3597.5(2)
_computing_cell_refinement 'Bruker SMART'
_computing_data_collection 'Bruker SMART'
_computing_data_reduction 'Bruker SAINT'
_computing_molecular_graphics 'Bruker SHELXTL'
_computing_publication_material 'Bruker SHELXTL'
_computing_structure_refinement 'SHELXL-97 (Sheldrick, 1997)'
_computing_structure_solution 'SHELXS-97 (Sheldrick, 1990)'
_diffrn_ambient_temperature 223(2)
_diffrn_measured_fraction_theta_full 0.999
_diffrn_measured_fraction_theta_max 0.999
_diffrn_measurement_device_type 'CCD area detector'
_diffrn_measurement_method 'phi and omega scans'
_diffrn_radiation_monochromator graphite
_diffrn_radiation_source 'fine-focus sealed tube'
_diffrn_radiation_type MoK\a
_diffrn_radiation_wavelength 0.71073
_diffrn_reflns_av_R_equivalents 0.0226
_diffrn_reflns_av_sigmaI/netI 0.0261
_diffrn_reflns_limit_h_max 13
_diffrn_reflns_limit_h_min -14
_diffrn_reflns_limit_k_max 26
_diffrn_reflns_limit_k_min -21
_diffrn_reflns_limit_l_max 20
_diffrn_reflns_limit_l_min -20
_diffrn_reflns_number 25332
_diffrn_reflns_theta_full 27.50
_diffrn_reflns_theta_max 27.50
_diffrn_reflns_theta_min 1.61
_exptl_absorpt_coefficient_mu 0.757
_exptl_absorpt_correction_T_max 0.8046
_exptl_absorpt_correction_T_min 0.7515
_exptl_absorpt_correction_type 'Sadabs, (Sheldrick 2001)'
_exptl_crystal_colour Yellow
_exptl_crystal_density_diffrn 1.546
_exptl_crystal_density_meas 0
_exptl_crystal_density_method 'not measured'
_exptl_crystal_description Block
_exptl_crystal_F_000 1696
_exptl_crystal_size_max 0.40
_exptl_crystal_size_mid 0.36
_exptl_crystal_size_min 0.30
_refine_diff_density_max 0.801
_refine_diff_density_min -0.496
_refine_diff_density_rms 0.065
_refine_ls_extinction_method none
_refine_ls_goodness_of_fit_ref 1.025
_refine_ls_hydrogen_treatment mixed
_refine_ls_matrix_type full
_refine_ls_number_parameters 455
_refine_ls_number_reflns 8251
_refine_ls_number_restraints 0
_refine_ls_restrained_S_all 1.025
_refine_ls_R_factor_all 0.0399
_refine_ls_R_factor_gt 0.0344
_refine_ls_shift/su_max 0.001
_refine_ls_shift/su_mean 0.000
_refine_ls_structure_factor_coef Fsqd
_refine_ls_weighting_details 'calc w=1/[\s^2^(Fo^2^)+(0.0463P)^2^+1.9522P] where P=(Fo^2^+2Fc^2^)/3'
_refine_ls_weighting_scheme calc
_refine_ls_wR_factor_gt 0.0869
_refine_ls_wR_factor_ref 0.0900
_reflns_number_gt 7270
_reflns_number_total 8251
_reflns_threshold_expression >2sigma(I)
_cod_data_source_file ICA-2018-483-87.cif
_cod_data_source_block 7517
_cod_original_sg_symbol_H-M P2(1)/c
_cod_database_code 1563798

loop_
_symmetry_equiv_pos_as_xyz
'x, y, z'
'-x, y+1/2, -z+1/2'
'-x, -y, -z'
'x, -y-1/2, z-1/2'

loop_
_atom_site_label
_atom_site_type_symbol
_atom_site_fract_x
_atom_site_fract_y
_atom_site_fract_z
_atom_site_U_iso_or_equiv
_atom_site_adp_type
_atom_site_occupancy
_atom_site_symmetry_multiplicity
_atom_site_calc_flag
_atom_site_refinement_flags
_atom_site_disorder_assembly
_atom_site_disorder_group
Ag1 Ag 0.474455(15) 0.408240(8) 0.538002(10) 0.03475(6) Uani 1 1 d . . .
N1 N 0.31399(17) 0.33790(9) 0.57730(12) 0.0379(4) Uani 1 1 d . . .
N2 N 0.23469(19) 0.23918(10) 0.57896(13) 0.0443(5) Uani 1 1 d . . .
N3 N 0.44396(18) 0.24595(9) 0.54203(12) 0.0366(4) Uani 1 1 d . . .
N4 N 0.53030(17) 0.28511(9) 0.53039(11) 0.0337(4) Uani 1 1 d . . .
P1 P 0.43992(5) 0.41020(2) 0.38555(3) 0.02973(12) Uani 1 1 d . . .
P2 P 0.57717(5) 0.44660(2) 0.66411(3) 0.02862(11) Uani 1 1 d . . .
C1 C 0.1944(2) 0.34112(13) 0.59920(16) 0.0443(5) Uani 1 1 d . . .
H1 H 0.1520 0.3794 0.6113 0.053 Uiso 1 1 calc R . .
C2 C 0.1448(2) 0.28079(13) 0.60106(17) 0.0477(6) Uani 1 1 d . . .
H2 H 0.0640 0.2701 0.6150 0.057 Uiso 1 1 calc R . .
C3 C 0.3358(2) 0.27560(11) 0.56535(14) 0.0359(5) Uani 1 1 d . . .
C4 C 0.2232(3) 0.16894(13) 0.5691(2) 0.0579(7) Uani 1 1 d . . .
H4A H 0.3017 0.1513 0.5510 0.069 Uiso 1 1 calc R . .
H4B H 0.1612 0.1596 0.5251 0.069 Uiso 1 1 calc R . .
C5 C 0.1880(5) 0.13690(18) 0.6476(2) 0.0952(14) Uani 1 1 d . . .
H5A H 0.2423 0.1509 0.6932 0.143 Uiso 1 1 calc R . .
H5B H 0.1945 0.0905 0.6410 0.143 Uiso 1 1 calc R . .
H5C H 0.1040 0.1482 0.6603 0.143 Uiso 1 1 calc R . .
C6 C 0.6420(2) 0.25597(10) 0.50574(13) 0.0344(4) Uani 1 1 d . . .
C7 C 0.6513(2) 0.19254(12) 0.47862(16) 0.0446(5) Uani 1 1 d . . .
H7 H 0.5810 0.1664 0.4738 0.054 Uiso 1 1 calc R . .
C8 C 0.7649(3) 0.16832(13) 0.45888(19) 0.0551(7) Uani 1 1 d . . .
H8 H 0.7721 0.1253 0.4413 0.066 Uiso 1 1 calc R . .
C9 C 0.8679(2) 0.20692(14) 0.46481(18) 0.0540(7) Uani 1 1 d . . .
H9 H 0.9452 0.1898 0.4522 0.065 Uiso 1 1 calc R . .
C10 C 0.8580(2) 0.27037(14) 0.48917(17) 0.0496(6) Uani 1 1 d . . .
H10 H 0.9280 0.2968 0.4919 0.059 Uiso 1 1 calc R . .
C11 C 0.7445(2) 0.29508(12) 0.50972(15) 0.0412(5) Uani 1 1 d . . .
H11 H 0.7373 0.3384 0.5263 0.049 Uiso 1 1 calc R . .
C12 C 0.3463(2) 0.47490(10) 0.33729(14) 0.0328(4) Uani 1 1 d . . .
H12A H 0.3243 0.4625 0.2795 0.039 Uiso 1 1 calc R . .
H12B H 0.2699 0.4790 0.3682 0.039 Uiso 1 1 calc R . .
C1A C 0.5733(2) 0.40290(10) 0.31977(15) 0.0353(5) Uani 1 1 d . . .
C2A C 0.6892(2) 0.40980(12) 0.35570(19) 0.0486(6) Uani 1 1 d . . .
H2A H 0.6986 0.4180 0.4135 0.058 Uiso 1 1 calc R . .
C3A C 0.7929(3) 0.40447(15) 0.3058(3) 0.0658(9) Uani 1 1 d . . .
H3A H 0.8718 0.4081 0.3305 0.079 Uiso 1 1 calc R . .
C4A C 0.7800(3) 0.39405(14) 0.2218(2) 0.0667(9) Uani 1 1 d . . .
H4A1 H 0.8498 0.3912 0.1885 0.080 Uiso 1 1 calc R . .
C5A C 0.6652(3) 0.38770(13) 0.18562(19) 0.0598(8) Uani 1 1 d . . .
H5A1 H 0.6568 0.3806 0.1275 0.072 Uiso 1 1 calc R . .
C6A C 0.5620(3) 0.39167(11) 0.23368(16) 0.0451(6) Uani 1 1 d . . .
H6A H 0.4837 0.3868 0.2083 0.054 Uiso 1 1 calc R . .
C1B C 0.34803(19) 0.33891(10) 0.36051(13) 0.0317(4) Uani 1 1 d . . .
C2B C 0.4023(2) 0.28166(11) 0.33409(15) 0.0392(5) Uani 1 1 d . . .
H2B H 0.4869 0.2805 0.3240 0.047 Uiso 1 1 calc R . .
C3B C 0.3319(3) 0.22658(12) 0.32271(17) 0.0495(6) Uani 1 1 d . . .
H3B H 0.3690 0.1882 0.3048 0.059 Uiso 1 1 calc R . .
C4B C 0.2077(3) 0.22767(13) 0.33752(18) 0.0519(6) Uani 1 1 d . . .
H4B1 H 0.1603 0.1902 0.3294 0.062 Uiso 1 1 calc R . .
C5B C 0.1536(2) 0.28381(13) 0.36422(17) 0.0491(6) Uani 1 1 d . . .
H5B1 H 0.0690 0.2846 0.3743 0.059 Uiso 1 1 calc R . .
C6B C 0.2227(2) 0.33893(12) 0.37631(15) 0.0404(5) Uani 1 1 d . . .
H6B H 0.1849 0.3768 0.3953 0.049 Uiso 1 1 calc R . .
C1C C 0.6976(2) 0.39044(10) 0.69714(13) 0.0327(4) Uani 1 1 d . . .
C2C C 0.6596(2) 0.32778(11) 0.71623(15) 0.0402(5) Uani 1 1 d . . .
H2C H 0.5757 0.3173 0.7128 0.048 Uiso 1 1 calc R . .
C3C C 0.7438(3) 0.28115(12) 0.74009(17) 0.0495(6) Uani 1 1 d . . .
H3C H 0.7174 0.2393 0.7533 0.059 Uiso 1 1 calc R . .
C4C C 0.8665(3) 0.29632(14) 0.74442(18) 0.0564(7) Uani 1 1 d . . .
H4C H 0.9243 0.2645 0.7598 0.068 Uiso 1 1 calc R . .
C5C C 0.9053(3) 0.35768(15) 0.7264(2) 0.0596(7) Uani 1 1 d . . .
H5C1 H 0.9894 0.3678 0.7301 0.072 Uiso 1 1 calc R . .
C6C C 0.8208(2) 0.40493(12) 0.70279(18) 0.0474(6) Uani 1 1 d . . .
H6C H 0.8479 0.4469 0.6906 0.057 Uiso 1 1 calc R . .
C1D C 0.4833(2) 0.44849(10) 0.75722(15) 0.0388(5) Uani 1 1 d . . .
C2D C 0.3565(3) 0.44788(11) 0.74898(19) 0.0501(6) Uani 1 1 d . . .
H2D H 0.3186 0.4463 0.6953 0.060 Uiso 1 1 calc R . .
C3D C 0.2851(3) 0.44965(13) 0.8203(3) 0.0723(11) Uani 1 1 d . . .
H3D H 0.1990 0.4498 0.8148 0.087 Uiso 1 1 calc R . .
C4D C 0.3401(4) 0.45111(15) 0.8981(3) 0.0871(14) Uani 1 1 d . . .
H4D H 0.2913 0.4527 0.9460 0.104 Uiso 1 1 calc R . .
C5D C 0.4648(5) 0.45035(15) 0.9076(2) 0.0830(13) Uani 1 1 d . . .
H5D H 0.5014 0.4503 0.9617 0.100 Uiso 1 1 calc R . .
C6D C 0.5386(3) 0.44960(13) 0.83636(16) 0.0581(8) Uani 1 1 d . . .
H6D H 0.6247 0.4498 0.8425 0.070 Uiso 1 1 calc R . .
P3 P 0.0000 0.5000 0.0000 0.0705(4) Uani 1 2 d S . .
F1 F -0.0485(2) 0.46113(13) 0.07715(18) 0.1154(9) Uani 1 1 d . . .
F2 F 0.0402(2) 0.43429(12) -0.04258(19) 0.1080(9) Uani 1 1 d . . .
F3 F 0.13323(19) 0.50558(11) 0.04418(17) 0.0997(7) Uani 1 1 d . . .
P4 P 1.0000 0.5000 0.5000 0.0552(3) Uani 1 2 d S . .
F4 F 0.8574(2) 0.50989(13) 0.50588(19) 0.1124(9) Uani 1 1 d . . .
F5 F 0.9860(3) 0.51011(13) 0.40234(14) 0.1113(9) Uani 1 1 d . . .
F6 F 1.0232(3) 0.57453(10) 0.5103(2) 0.1073(8) Uani 1 1 d . . .

loop_
_atom_site_aniso_label
_atom_site_aniso_U_11
_atom_site_aniso_U_22
_atom_site_aniso_U_33
_atom_site_aniso_U_23
_atom_site_aniso_U_13
_atom_site_aniso_U_12
Ag1 0.03789(10) 0.03196(10) 0.03430(10) -0.00131(6) -0.00097(7) -0.00235(6)
N1 0.0344(9) 0.0367(10) 0.0427(11) 0.0020(8) 0.0037(8) -0.0003(8)
N2 0.0427(11) 0.0412(11) 0.0491(12) 0.0006(9) 0.0057(9) -0.0102(9)
N3 0.0412(10) 0.0318(9) 0.0371(10) 0.0011(7) 0.0028(8) -0.0014(8)
N4 0.0365(9) 0.0302(9) 0.0344(9) 0.0003(7) 0.0005(7) 0.0008(7)
P1 0.0342(3) 0.0227(2) 0.0322(3) -0.00026(19) -0.0005(2) -0.0022(2)
P2 0.0326(3) 0.0234(2) 0.0299(3) 0.00019(19) 0.0030(2) 0.0012(2)
C1 0.0343(11) 0.0475(14) 0.0512(14) 0.0007(11) 0.0038(10) 0.0013(10)
C2 0.0351(12) 0.0550(15) 0.0532(15) 0.0008(12) 0.0053(10) -0.0065(11)
C3 0.0371(11) 0.0346(11) 0.0359(11) 0.0014(9) 0.0012(9) -0.0041(9)
C4 0.0625(17) 0.0431(15) 0.0684(19) -0.0059(13) 0.0104(14) -0.0192(13)
C5 0.163(4) 0.055(2) 0.067(2) 0.0112(17) -0.018(2) -0.028(2)
C6 0.0391(11) 0.0330(11) 0.0310(10) 0.0009(8) 0.0005(8) 0.0033(9)
C7 0.0487(14) 0.0354(12) 0.0499(14) -0.0040(10) 0.0049(11) 0.0004(10)
C8 0.0617(17) 0.0410(14) 0.0630(17) -0.0070(12) 0.0104(13) 0.0126(13)
C9 0.0424(14) 0.0621(17) 0.0578(16) -0.0012(13) 0.0075(12) 0.0136(12)
C10 0.0380(12) 0.0567(16) 0.0542(15) -0.0038(12) 0.0042(11) -0.0003(11)
C11 0.0422(12) 0.0390(12) 0.0426(13) -0.0031(10) 0.0048(10) -0.0009(10)
C12 0.0365(11) 0.0251(10) 0.0366(11) 0.0008(8) -0.0028(8) -0.0008(8)
C1A 0.0387(11) 0.0237(10) 0.0435(12) 0.0046(8) 0.0056(9) -0.0006(8)
C2A 0.0409(13) 0.0459(14) 0.0589(16) 0.0109(11) 0.0023(11) -0.0053(11)
C3A 0.0404(14) 0.0599(19) 0.098(3) 0.0199(17) 0.0151(15) -0.0029(13)
C4A 0.065(2) 0.0428(15) 0.094(3) 0.0164(15) 0.0406(18) 0.0081(14)
C5A 0.089(2) 0.0368(13) 0.0555(17) 0.0016(12) 0.0327(16) 0.0058(14)
C6A 0.0587(15) 0.0321(11) 0.0449(13) -0.0019(10) 0.0087(11) 0.0018(11)
C1B 0.0379(11) 0.0263(10) 0.0306(10) 0.0001(8) -0.0027(8) -0.0053(8)
C2B 0.0422(12) 0.0277(11) 0.0478(13) -0.0018(9) 0.0013(10) -0.0014(9)
C3B 0.0620(16) 0.0294(12) 0.0570(16) -0.0093(11) 0.0034(12) -0.0066(11)
C4B 0.0599(16) 0.0391(13) 0.0565(16) -0.0080(11) -0.0001(12) -0.0210(12)
C5B 0.0403(13) 0.0526(15) 0.0544(15) -0.0060(12) 0.0028(11) -0.0141(11)
C6B 0.0429(12) 0.0362(12) 0.0423(12) -0.0042(10) 0.0030(10) -0.0041(10)
C1C 0.0382(11) 0.0302(10) 0.0300(10) -0.0003(8) 0.0027(8) 0.0051(9)
C2C 0.0478(13) 0.0290(11) 0.0437(13) -0.0004(9) -0.0009(10) 0.0035(10)
C3C 0.0660(17) 0.0334(12) 0.0493(14) 0.0047(10) 0.0025(12) 0.0114(12)
C4C 0.0580(16) 0.0537(16) 0.0577(16) 0.0100(13) 0.0047(13) 0.0275(13)
C5C 0.0380(13) 0.0649(19) 0.076(2) 0.0145(15) 0.0011(13) 0.0121(13)
C6C 0.0400(13) 0.0427(14) 0.0596(16) 0.0105(11) 0.0036(11) 0.0018(10)
C1D 0.0530(13) 0.0232(10) 0.0408(12) 0.0033(9) 0.0161(10) 0.0068(9)
C2D 0.0558(15) 0.0255(11) 0.0704(18) 0.0000(11) 0.0277(13) -0.0011(10)
C3D 0.081(2) 0.0332(14) 0.106(3) 0.0039(15) 0.060(2) 0.0034(14)
C4D 0.139(4) 0.0415(16) 0.084(3) 0.0188(16) 0.075(3) 0.031(2)
C5D 0.154(4) 0.0539(18) 0.0422(16) 0.0127(13) 0.032(2) 0.047(2)
C6D 0.091(2) 0.0463(15) 0.0377(13) 0.0029(11) 0.0102(13) 0.0286(15)
P3 0.0533(6) 0.0490(6) 0.1106(10) 0.0325(6) 0.0319(6) 0.0083(5)
F1 0.0977(17) 0.1120(19) 0.138(2) 0.0694(17) 0.0448(15) 0.0018(14)
F2 0.0827(15) 0.0701(14) 0.173(3) 0.0026(15) 0.0373(16) 0.0150(11)
F3 0.0661(12) 0.0818(15) 0.152(2) 0.0290(15) 0.0099(13) 0.0044(11)
P4 0.0587(6) 0.0375(5) 0.0705(7) 0.0016(5) 0.0246(5) 0.0025(4)
F4 0.0649(13) 0.115(2) 0.159(2) -0.0180(18) 0.0292(14) 0.0098(13)
F5 0.143(2) 0.1196(19) 0.0721(14) 0.0091(13) 0.0191(14) -0.0541(18)
F6 0.130(2) 0.0408(10) 0.150(2) 0.0022(13) -0.0181(17) -0.0047(12)

loop_
_atom_type_symbol
_atom_type_description
_atom_type_scat_dispersion_real
_atom_type_scat_dispersion_imag
_atom_type_scat_source
C C 0.0033 0.0016 'International Tables Vol C Tables 4.2.6.8 and 6.1.1.4'
H H 0.0000 0.0000 'International Tables Vol C Tables 4.2.6.8 and 6.1.1.4'
N N 0.0061 0.0033 'International Tables Vol C Tables 4.2.6.8 and 6.1.1.4'
F F 0.0171 0.0103 'International Tables Vol C Tables 4.2.6.8 and 6.1.1.4'
P P 0.1023 0.0942 'International Tables Vol C Tables 4.2.6.8 and 6.1.1.4'
Ag Ag -0.8971 1.1015 'International Tables Vol C Tables 4.2.6.8 and 6.1.1.4'

loop_
_geom_angle_atom_site_label_1
_geom_angle_atom_site_label_2
_geom_angle_atom_site_label_3
_geom_angle
_geom_angle_site_symmetry_1
_geom_angle_site_symmetry_3
N1 Ag1 P2 108.25(5) . .
N1 Ag1 P1 100.10(5) . .
P2 Ag1 P1 151.392(19) . .
N1 Ag1 N4 65.66(6) . .
P2 Ag1 N4 104.82(4) . .
P1 Ag1 N4 90.03(4) . .
C3 N1 C1 105.1(2) . .
C3 N1 Ag1 115.12(15) . .
C1 N1 Ag1 139.03(16) . .
C3 N2 C2 106.3(2) . .
C3 N2 C4 127.0(2) . .
C2 N2 C4 126.7(2) . .
N4 N3 C3 113.31(18) . .
N3 N4 C6 114.44(19) . .
N3 N4 Ag1 116.41(14) . .
C6 N4 Ag1 128.75(14) . .
C1A P1 C1B 104.39(10) . .
C1A P1 C12 105.22(10) . .
C1B P1 C12 101.75(10) . .
C1A P1 Ag1 117.67(8) . .
C1B P1 Ag1 105.88(7) . .
C12 P1 Ag1 119.73(7) . .
C1D P2 C1C 101.13(10) . .
C1D P2 C12 104.83(10) . 3_666
C1C P2 C12 104.30(10) . 3_666
C1D P2 Ag1 115.27(9) . .
C1C P2 Ag1 110.24(7) . .
C12 P2 Ag1 119.08(7) 3_666 .
N1 C1 C2 110.1(2) . .
N2 C2 C1 106.8(2) . .
N1 C3 N2 111.7(2) . .
N1 C3 N3 128.7(2) . .
N2 C3 N3 119.6(2) . .
N2 C4 C5 112.3(3) . .
C11 C6 C7 120.4(2) . .
C11 C6 N4 115.8(2) . .
C7 C6 N4 123.9(2) . .
C8 C7 C6 119.2(2) . .
C7 C8 C9 120.4(2) . .
C10 C9 C8 120.3(2) . .
C9 C10 C11 119.8(2) . .
C6 C11 C10 119.8(2) . .
P2 C12 P1 113.90(11) 3_666 .
C2A C1A C6A 118.9(2) . .
C2A C1A P1 119.2(2) . .
C6A C1A P1 121.88(19) . .
C1A C2A C3A 119.9(3) . .
C4A C3A C2A 120.4(3) . .
C3A C4A C5A 120.0(3) . .
C4A C5A C6A 120.6(3) . .
C5A C6A C1A 120.2(3) . .
C6B C1B C2B 118.6(2) . .
C6B C1B P1 119.66(17) . .
C2B C1B P1 121.41(17) . .
C3B C2B C1B 120.2(2) . .
C4B C3B C2B 120.4(2) . .
C5B C4B C3B 119.7(2) . .
C4B C5B C6B 120.5(2) . .
C5B C6B C1B 120.5(2) . .
C6C C1C C2C 118.8(2) . .
C6C C1C P2 125.00(18) . .
C2C C1C P2 116.19(17) . .
C3C C2C C1C 120.8(2) . .
C4C C3C C2C 119.6(2) . .
C3C C4C C5C 120.4(2) . .
C4C C5C C6C 120.3(3) . .
C1C C6C C5C 120.1(2) . .
C6D C1D C2D 119.8(2) . .
C6D C1D P2 120.1(2) . .
C2D C1D P2 120.1(2) . .
C1D C2D C3D 119.9(3) . .
C4D C3D C2D 120.0(3) . .
C5D C4D C3D 121.0(3) . .
C4D C5D C6D 119.9(3) . .
C1D C6D C5D 119.3(3) . .
F1 P3 F1 180.0 . 3_565
F1 P3 F2 90.28(15) . 3_565
F1 P3 F2 89.73(15) 3_565 3_565
F1 P3 F2 89.72(15) . .
F1 P3 F2 90.27(15) 3_565 .
F2 P3 F2 180.0 3_565 .
F1 P3 F3 90.70(13) . .
F1 P3 F3 89.31(13) 3_565 .
F2 P3 F3 90.40(13) 3_565 .
F2 P3 F3 89.60(13) . .
F1 P3 F3 89.30(13) . 3_565
F1 P3 F3 90.69(13) 3_565 3_565
F2 P3 F3 89.60(13) 3_565 3_565
F2 P3 F3 90.39(13) . 3_565
F3 P3 F3 180.0 . 3_565
F4 P4 F4 179.997(1) . 3_766
F4 P4 F5 91.75(16) . 3_766
F4 P4 F5 88.25(16) 3_766 3_766
F4 P4 F5 88.25(16) . .
F4 P4 F5 91.75(16) 3_766 .
F5 P4 F5 179.997(1) 3_766 .
F4 P4 F6 91.27(15) . .
F4 P4 F6 88.73(15) 3_766 .
F5 P4 F6 90.95(15) 3_766 .
F5 P4 F6 89.06(15) . .
F4 P4 F6 88.73(15) . 3_766
F4 P4 F6 91.27(15) 3_766 3_766
F5 P4 F6 89.06(15) 3_766 3_766
F5 P4 F6 90.94(15) . 3_766
F6 P4 F6 179.996(1) . 3_766

loop_
_geom_bond_atom_site_label_1
_geom_bond_atom_site_label_2
_geom_bond_distance
_geom_bond_site_symmetry_2
Ag1 N1 2.3726(19) .
Ag1 P2 2.4102(5) .
Ag1 P1 2.4482(6) .
Ag1 N4 2.6285(18) .
N1 C3 1.328(3) .
N1 C1 1.359(3) .
N2 C3 1.358(3) .
N2 C2 1.358(3) .
N2 C4 1.470(3) .
N3 N4 1.260(3) .
N3 C3 1.388(3) .
N4 C6 1.422(3) .
P1 C1A 1.818(2) .
P1 C1B 1.824(2) .
P1 C12 1.842(2) .
P2 C1D 1.822(2) .
P2 C1C 1.822(2) .
P2 C12 1.830(2) 3_666
C1 C2 1.363(4) .
C4 C5 1.475(5) .
C6 C11 1.381(3) .
C6 C7 1.389(3) .
C7 C8 1.379(4) .
C8 C9 1.380(4) .
C9 C10 1.377(4) .
C10 C11 1.385(3) .
C12 P2 1.830(2) 3_666
C1A C2A 1.381(4) .
C1A C6A 1.393(4) .
C2A C3A 1.401(4) .
C3A C4A 1.359(5) .
C4A C5A 1.370(5) .
C5A C6A 1.378(4) .
C1B C6B 1.395(3) .
C1B C2B 1.396(3) .
C2B C3B 1.385(3) .
C3B C4B 1.379(4) .
C4B C5B 1.377(4) .
C5B C6B 1.379(3) .
C1C C6C 1.377(3) .
C1C C2C 1.400(3) .
C2C C3C 1.380(3) .
C3C C4C 1.373(4) .
C4C C5C 1.373(4) .
C5C C6C 1.390(4) .
C1D C6D 1.384(4) .
C1D C2D 1.385(4) .
C2D C3D 1.392(4) .
C3D C4D 1.364(6) .
C4D C5D 1.363(6) .
C5D C6D 1.407(4) .
P3 F1 1.572(2) .
P3 F1 1.572(2) 3_565
P3 F2 1.588(2) 3_565
P3 F2 1.589(2) .
P3 F3 1.602(2) .
P3 F3 1.602(2) 3_565
P4 F4 1.572(2) .
P4 F4 1.572(2) 3_766
P4 F5 1.573(2) 3_766
P4 F5 1.573(2) .
P4 F6 1.574(2) .
P4 F6 1.574(2) 3_766
